data_7052228
loop_
_publ_author_name
'Kumar, K. V. P. Pavan'
'Kumar, N. Satish'
'Kumara Swamy, K. C.'

_publ_section_title
;
 Structurally diverse penta- and hexacoordinate phosphorus compounds
 from the reaction of diethyl or diisopropyl azodicarboxylates with
 phosphorus(iii) compounds
;
_journal_issue 5
_journal_name_full 'New Journal of Chemistry'
_journal_page_first 717
_journal_paper_doi 10.1039/b514839a
_journal_volume 30
_journal_year 2006
_chemical_formula_sum 'C33 H50 N3 O6 P S'
_chemical_formula_weight 647.79
_chemical_name_systematic
;
?
;
_space_group_IT_number 14
_symmetry_cell_setting monoclinic
_symmetry_space_group_name_Hall '-P 2yn'
_symmetry_space_group_name_H-M 'P 1 21/n 1'
_atom_sites_solution_hydrogens geom
_atom_sites_solution_primary direct
_atom_sites_solution_secondary difmap
_audit_creation_method SHELXL-97
_cell_angle_alpha 90.00
_cell_angle_beta 94.2570(10)
_cell_angle_gamma 90.00
_cell_formula_units_Z 4
_cell_length_a 11.9655(9)
_cell_length_b 22.0001(17)
_cell_length_c 13.9870(11)
_cell_measurement_temperature 273(2)
_cell_volume 3671.8(5)
_computing_structure_refinement 'SHELXL-97 (Sheldrick, 1997)'
_computing_structure_solution 'SHELXS-97 (Sheldrick, 1990)'
_diffrn_ambient_temperature 273(2)
_diffrn_measured_fraction_theta_full 1.000
_diffrn_measured_fraction_theta_max 1.000
_diffrn_radiation_monochromator graphite
_diffrn_radiation_source 'fine-focus sealed tube'
_diffrn_radiation_type MoK\a
_diffrn_radiation_wavelength 0.71073
_diffrn_reflns_av_R_equivalents 0.0287
_diffrn_reflns_av_sigmaI/netI 0.0221
_diffrn_reflns_limit_h_max 14
_diffrn_reflns_limit_h_min -14
_diffrn_reflns_limit_k_max 26
_diffrn_reflns_limit_k_min -26
_diffrn_reflns_limit_l_max 16
_diffrn_reflns_limit_l_min -16
_diffrn_reflns_number 34926
_diffrn_reflns_theta_full 25.00
_diffrn_reflns_theta_max 25.00
_diffrn_reflns_theta_min 1.73
_exptl_absorpt_coefficient_mu 0.175
_exptl_absorpt_correction_T_max 0.9827
_exptl_absorpt_correction_T_min 0.9494
_exptl_absorpt_correction_type 'EMPIRICAL, SADABS'
_exptl_crystal_colour COLOURLESS
_exptl_crystal_density_diffrn 1.172
_exptl_crystal_density_method 'not measured'
_exptl_crystal_description NEEDLES
_exptl_crystal_F_000 1392
_exptl_crystal_size_max 0.30
_exptl_crystal_size_mid 0.10
_exptl_crystal_size_min 0.10
_refine_diff_density_max 0.233
_refine_diff_density_min -0.302
_refine_diff_density_rms 0.045
_refine_ls_extinction_method none
_refine_ls_goodness_of_fit_ref 1.014
_refine_ls_hydrogen_treatment mixed
_refine_ls_matrix_type full
_refine_ls_number_parameters 411
_refine_ls_number_reflns 6468
_refine_ls_number_restraints 0
_refine_ls_restrained_S_all 1.014
_refine_ls_R_factor_all 0.0566
_refine_ls_R_factor_gt 0.0404
_refine_ls_shift/su_max 0.001
_refine_ls_shift/su_mean 0.000
_refine_ls_structure_factor_coef Fsqd
_refine_ls_weighting_details 'calc w=1/[\s^2^(Fo^2^)+(0.0642P)^2^+1.0733P] where P=(Fo^2^+2Fc^2^)/3'
_refine_ls_weighting_scheme calc
_refine_ls_wR_factor_gt 0.1047
_refine_ls_wR_factor_ref 0.1163
_reflns_number_gt 5040
_reflns_number_total 6468
_reflns_threshold_expression >2sigma(I)
_cod_data_source_file b514839a.txt
_cod_data_source_block compd15
_cod_depositor_comments
;
The following automatic conversions were performed:
'_symmetry_cell_setting' value 'MONOCLINIC' changed to 'monoclinic'
according to '/home/saulius/struct/CIF-dictionaries/cif_core.dic'
dictionary named 'cif_core.dic' version 2.4.1 from 2010-06-29.

Automatic conversion script
Id: cif_fix_enum 1527 2010-12-29 10:47:43Z saulius 
;
_cod_original_sg_symbol_H-M P_21/n
_cod_database_code 7052228

loop_
_symmetry_equiv_pos_as_xyz
'x, y, z'
'-x+1/2, y+1/2, -z+1/2'
'-x, -y, -z'
'x-1/2, -y-1/2, z-1/2'

loop_
_atom_site_label
_atom_site_type_symbol
_atom_site_fract_x
_atom_site_fract_y
_atom_site_fract_z
_atom_site_U_iso_or_equiv
_atom_site_adp_type
_atom_site_occupancy
_atom_site_symmetry_multiplicity
_atom_site_calc_flag
_atom_site_refinement_flags
_atom_site_disorder_assembly
_atom_site_disorder_group
P P 0.18329(4) 0.17382(2) 0.91226(3) 0.03535(13) Uani 1 1 d . . .
S S -0.02786(4) 0.20703(2) 0.75727(4) 0.04802(15) Uani 1 1 d . . .
O3 O 0.31072(10) 0.18566(5) 0.96183(9) 0.0397(3) Uani 1 1 d . . .
O1 O 0.19240(10) 0.14405(5) 0.80742(8) 0.0405(3) Uani 1 1 d . . .
N1 N 0.19922(12) 0.09707(6) 0.95769(11) 0.0388(3) Uani 1 1 d . . .
O6 O 0.04166(11) 0.06465(6) 0.88186(10) 0.0511(3) Uani 1 1 d . . .
N2 N 0.30804(12) 0.08492(7) 1.00009(12) 0.0435(4) Uani 1 1 d . . .
O2 O 0.18858(9) 0.24484(5) 0.86863(9) 0.0389(3) Uani 1 1 d . . .
N3 N 0.08099(12) 0.18872(7) 0.97810(11) 0.0417(4) Uani 1 1 d . . .
H H 0.0504 0.2235 0.9660 0.050 Uiso 1 1 calc R . .
O4 O 0.46435(10) 0.14631(6) 1.03359(10) 0.0505(3) Uani 1 1 d . . .
C23 C 0.14206(16) 0.04697(8) 0.92170(14) 0.0445(4) Uani 1 1 d . . .
C17 C 0.10901(15) 0.29022(8) 0.85866(12) 0.0377(4) Uani 1 1 d . . .
C6 C 0.08395(16) 0.19744(8) 0.68194(13) 0.0429(4) Uani 1 1 d . . .
O5 O 0.17320(13) -0.00475(6) 0.92809(13) 0.0700(5) Uani 1 1 d . . .
C27 C 0.36047(15) 0.13472(8) 0.99961(13) 0.0406(4) Uani 1 1 d . . .
C1 C 0.18180(16) 0.16786(8) 0.71503(13) 0.0406(4) Uani 1 1 d . . .
C12 C 0.00580(15) 0.27912(8) 0.80780(13) 0.0414(4) Uani 1 1 d . . .
C16 C 0.13532(16) 0.34868(8) 0.89496(13) 0.0412(4) Uani 1 1 d . . .
C15 C 0.05177(17) 0.39278(9) 0.88026(14) 0.0494(5) Uani 1 1 d . . .
H15 H 0.0671 0.4317 0.9034 0.059 Uiso 1 1 calc R . .
C2 C 0.26718(16) 0.15534(9) 0.65434(13) 0.0452(4) Uani 1 1 d . . .
C13 C -0.07387(16) 0.32493(9) 0.79657(15) 0.0488(5) Uani 1 1 d . . .
H13 H -0.1428 0.3169 0.7638 0.059 Uiso 1 1 calc R . .
C14 C -0.05187(18) 0.38216(9) 0.83356(15) 0.0523(5) Uani 1 1 d . . .
C3 C 0.24811(18) 0.17629(10) 0.56020(15) 0.0540(5) Uani 1 1 d . . .
H3 H 0.3028 0.1688 0.5178 0.065 Uiso 1 1 calc R . .
C5 C 0.07074(18) 0.21746(9) 0.58767(14) 0.0513(5) Uani 1 1 d . . .
H5 H 0.0055 0.2378 0.5661 0.062 Uiso 1 1 calc R . .
C31 C 0.02944(17) 0.15487(10) 1.05471(15) 0.0506(5) Uani 1 1 d . . .
H31 H 0.0267 0.1117 1.0377 0.061 Uiso 1 1 calc R . .
C28 C 0.53661(16) 0.09358(9) 1.05815(15) 0.0491(5) Uani 1 1 d . . .
H28 H 0.4942 0.0628 1.0908 0.059 Uiso 1 1 calc R . .
C7 C 0.37652(18) 0.12226(10) 0.68751(15) 0.0540(5) Uani 1 1 d . . .
C32 C 0.0971(3) 0.16201(15) 1.14876(18) 0.0883(9) Uani 1 1 d . . .
H32A H 0.1705 0.1452 1.1438 0.132 Uiso 1 1 calc R . .
H32B H 0.0607 0.1410 1.1980 0.132 Uiso 1 1 calc R . .
H32C H 0.1035 0.2044 1.1647 0.132 Uiso 1 1 calc R . .
C18 C 0.24880(18) 0.36403(9) 0.94747(16) 0.0545(5) Uani 1 1 d . . .
C30 C 0.5766(2) 0.06770(11) 0.96850(17) 0.0664(6) Uani 1 1 d . . .
H30A H 0.5135 0.0552 0.9268 0.100 Uiso 1 1 calc R . .
H30B H 0.6238 0.0332 0.9839 0.100 Uiso 1 1 calc R . .
H30C H 0.6185 0.0980 0.9369 0.100 Uiso 1 1 calc R . .
C20 C 0.2616(2) 0.32903(11) 1.04292(17) 0.0684(7) Uani 1 1 d . . .
H20A H 0.2002 0.3388 1.0806 0.103 Uiso 1 1 calc R . .
H20B H 0.3309 0.3403 1.0774 0.103 Uiso 1 1 calc R . .
H20C H 0.2618 0.2861 1.0303 0.103 Uiso 1 1 calc R . .
C9 C 0.3537(2) 0.06147(10) 0.73625(18) 0.0659(6) Uani 1 1 d . . .
H9A H 0.2993 0.0388 0.6969 0.099 Uiso 1 1 calc R . .
H9B H 0.3256 0.0690 0.7977 0.099 Uiso 1 1 calc R . .
H9C H 0.4221 0.0386 0.7446 0.099 Uiso 1 1 calc R . .
C4 C 0.15281(19) 0.20757(10) 0.52594(14) 0.0552(5) Uani 1 1 d . . .
C19 C 0.2583(2) 0.43176(11) 0.9731(2) 0.0851(9) Uani 1 1 d . . .
H19A H 0.2491 0.4556 0.9156 0.128 Uiso 1 1 calc R . .
H19B H 0.3306 0.4397 1.0050 0.128 Uiso 1 1 calc R . .
H19C H 0.2010 0.4423 1.0147 0.128 Uiso 1 1 calc R . .
C24 C -0.0284(2) 0.01936(11) 0.83186(19) 0.0665(6) Uani 1 1 d . . .
H24 H -0.0226 -0.0192 0.8669 0.080 Uiso 1 1 calc R . .
C29 C 0.62995(19) 0.11758(12) 1.12546(17) 0.0654(6) Uani 1 1 d . . .
H29A H 0.6696 0.1488 1.0940 0.098 Uiso 1 1 calc R . .
H29B H 0.6806 0.0851 1.1441 0.098 Uiso 1 1 calc R . .
H29C H 0.5993 0.1342 1.1814 0.098 Uiso 1 1 calc R . .
C22 C -0.1377(2) 0.43242(12) 0.8197(2) 0.0826(8) Uani 1 1 d . . .
H22A H -0.1119 0.4676 0.8555 0.124 Uiso 1 1 calc R . .
H22B H -0.2076 0.4190 0.8419 0.124 Uiso 1 1 calc R . .
H22C H -0.1482 0.4426 0.7529 0.124 Uiso 1 1 calc R . .
C25 C -0.1455(2) 0.04301(15) 0.8313(2) 0.0978(10) Uani 1 1 d . . .
H25A H -0.1649 0.0487 0.8961 0.147 Uiso 1 1 calc R . .
H25B H -0.1962 0.0144 0.7995 0.147 Uiso 1 1 calc R . .
H25C H -0.1506 0.0812 0.7980 0.147 Uiso 1 1 calc R . .
C21 C 0.3447(2) 0.34812(12) 0.8854(2) 0.0753(7) Uani 1 1 d . . .
H21A H 0.3459 0.3050 0.8749 0.113 Uiso 1 1 calc R . .
H21B H 0.4146 0.3607 0.9175 0.113 Uiso 1 1 calc R . .
H21C H 0.3337 0.3687 0.8249 0.113 Uiso 1 1 calc R . .
C8 C 0.44727(19) 0.16383(12) 0.75624(17) 0.0666(6) Uani 1 1 d . . .
H8A H 0.5155 0.1434 0.7776 0.100 Uiso 1 1 calc R . .
H8B H 0.4059 0.1734 0.8105 0.100 Uiso 1 1 calc R . .
H8C H 0.4646 0.2006 0.7236 0.100 Uiso 1 1 calc R . .
C33 C -0.0881(2) 0.17764(15) 1.0597(2) 0.0949(10) Uani 1 1 d . . .
H33A H -0.0867 0.2204 1.0734 0.142 Uiso 1 1 calc R . .
H33B H -0.1232 0.1564 1.1094 0.142 Uiso 1 1 calc R . .
H33C H -0.1298 0.1707 0.9993 0.142 Uiso 1 1 calc R . .
C11 C 0.1403(2) 0.22996(14) 0.42332(16) 0.0814(8) Uani 1 1 d . . .
H11A H 0.0720 0.2527 0.4132 0.122 Uiso 1 1 calc R . .
H11B H 0.1382 0.1958 0.3805 0.122 Uiso 1 1 calc R . .
H11C H 0.2027 0.2555 0.4113 0.122 Uiso 1 1 calc R . .
C10 C 0.4467(2) 0.10803(15) 0.60278(19) 0.0883(9) Uani 1 1 d . . .
H10A H 0.5145 0.0877 0.6258 0.133 Uiso 1 1 calc R . .
H10B H 0.4650 0.1452 0.5716 0.133 Uiso 1 1 calc R . .
H10C H 0.4045 0.0823 0.5580 0.133 Uiso 1 1 calc R . .
C26 C 0.0108(3) 0.0110(2) 0.7335(2) 0.1240(14) Uani 1 1 d . . .
H26A H 0.0055 0.0489 0.6996 0.186 Uiso 1 1 calc R . .
H26B H -0.0353 -0.0188 0.6993 0.186 Uiso 1 1 calc R . .
H26C H 0.0872 -0.0026 0.7385 0.186 Uiso 1 1 calc R . .

loop_
_atom_site_aniso_label
_atom_site_aniso_U_11
_atom_site_aniso_U_22
_atom_site_aniso_U_33
_atom_site_aniso_U_23
_atom_site_aniso_U_13
_atom_site_aniso_U_12
P 0.0307(2) 0.0331(2) 0.0420(3) 0.00244(19) 0.00065(19) 0.00402(18)
S 0.0363(3) 0.0493(3) 0.0577(3) -0.0040(2) -0.0019(2) -0.0009(2)
O3 0.0328(6) 0.0338(6) 0.0517(7) 0.0030(5) -0.0023(5) 0.0043(5)
O1 0.0430(7) 0.0372(7) 0.0414(7) 0.0025(5) 0.0032(5) 0.0059(5)
N1 0.0317(8) 0.0349(8) 0.0488(9) 0.0049(7) -0.0028(6) 0.0031(6)
O6 0.0402(7) 0.0421(7) 0.0690(9) -0.0009(6) -0.0083(6) -0.0042(6)
N2 0.0361(8) 0.0381(9) 0.0553(10) 0.0057(7) -0.0029(7) 0.0059(7)
O2 0.0335(6) 0.0340(6) 0.0491(7) 0.0056(5) 0.0010(5) 0.0059(5)
N3 0.0389(8) 0.0388(8) 0.0481(9) 0.0071(7) 0.0063(7) 0.0082(7)
O4 0.0355(7) 0.0411(7) 0.0726(9) -0.0028(7) -0.0122(6) 0.0065(6)
C23 0.0422(10) 0.0374(10) 0.0536(11) 0.0026(8) 0.0022(9) 0.0010(8)
C17 0.0371(9) 0.0364(9) 0.0395(9) 0.0073(7) 0.0027(8) 0.0081(7)
C6 0.0421(10) 0.0408(10) 0.0450(10) -0.0027(8) -0.0027(8) -0.0028(8)
O5 0.0663(10) 0.0358(8) 0.1050(13) 0.0000(8) -0.0134(9) 0.0045(7)
C27 0.0345(9) 0.0378(10) 0.0490(10) 0.0005(8) -0.0004(8) 0.0074(8)
C1 0.0436(10) 0.0388(10) 0.0391(10) -0.0012(8) 0.0002(8) -0.0024(8)
C12 0.0376(10) 0.0438(10) 0.0425(10) 0.0039(8) 0.0013(8) 0.0042(8)
C16 0.0457(10) 0.0387(10) 0.0391(10) 0.0058(8) 0.0024(8) 0.0048(8)
C15 0.0580(13) 0.0397(10) 0.0504(11) 0.0024(9) 0.0024(10) 0.0108(9)
C2 0.0472(11) 0.0456(11) 0.0428(10) -0.0019(8) 0.0037(8) -0.0014(9)
C13 0.0372(10) 0.0551(12) 0.0536(12) 0.0072(9) -0.0005(9) 0.0099(9)
C14 0.0507(12) 0.0491(12) 0.0565(12) 0.0068(10) 0.0015(10) 0.0178(9)
C3 0.0533(12) 0.0643(14) 0.0448(11) -0.0022(10) 0.0061(9) -0.0050(10)
C5 0.0517(12) 0.0498(12) 0.0501(12) 0.0004(9) -0.0110(9) -0.0012(9)
C31 0.0480(11) 0.0503(11) 0.0553(12) 0.0066(9) 0.0164(9) 0.0033(9)
C28 0.0373(10) 0.0453(11) 0.0635(13) 0.0057(9) -0.0031(9) 0.0107(8)
C7 0.0475(12) 0.0670(14) 0.0485(11) 0.0005(10) 0.0099(9) 0.0099(10)
C32 0.102(2) 0.111(2) 0.0515(14) 0.0119(14) 0.0038(14) -0.0013(18)
C18 0.0540(12) 0.0415(11) 0.0658(13) -0.0009(10) -0.0106(10) 0.0028(9)
C30 0.0637(14) 0.0642(14) 0.0695(15) -0.0080(12) -0.0085(12) 0.0221(12)
C20 0.0765(16) 0.0615(14) 0.0627(14) -0.0045(11) -0.0246(12) 0.0133(12)
C9 0.0691(15) 0.0539(13) 0.0749(15) -0.0040(12) 0.0063(12) 0.0186(12)
C4 0.0605(13) 0.0602(13) 0.0436(11) 0.0027(10) -0.0051(10) -0.0045(11)
C19 0.0891(19) 0.0500(14) 0.110(2) -0.0076(14) -0.0338(17) -0.0028(13)
C24 0.0630(14) 0.0510(13) 0.0829(17) -0.0018(12) -0.0126(12) -0.0192(11)
C29 0.0482(12) 0.0780(16) 0.0677(14) -0.0090(12) -0.0114(11) 0.0167(11)
C22 0.0694(16) 0.0682(16) 0.108(2) -0.0011(15) -0.0102(15) 0.0342(14)
C25 0.0557(16) 0.111(2) 0.124(3) -0.007(2) -0.0155(16) -0.0260(16)
C21 0.0503(14) 0.0735(16) 0.102(2) -0.0017(15) 0.0032(13) -0.0118(12)
C8 0.0442(12) 0.0854(17) 0.0695(15) 0.0080(13) 0.0005(11) -0.0035(11)
C33 0.0562(16) 0.118(3) 0.115(2) 0.0273(19) 0.0378(16) 0.0147(15)
C11 0.0854(18) 0.107(2) 0.0502(13) 0.0163(14) -0.0040(12) 0.0013(16)
C10 0.0759(18) 0.126(3) 0.0653(16) 0.0041(16) 0.0227(14) 0.0374(17)
C26 0.113(3) 0.155(4) 0.103(3) -0.058(2) -0.001(2) -0.019(2)

loop_
_atom_type_symbol
_atom_type_description
_atom_type_scat_dispersion_real
_atom_type_scat_dispersion_imag
_atom_type_scat_source
C C 0.0033 0.0016 'International Tables Vol C Tables 4.2.6.8 and 6.1.1.4'
H H 0.0000 0.0000 'International Tables Vol C Tables 4.2.6.8 and 6.1.1.4'
N N 0.0061 0.0033 'International Tables Vol C Tables 4.2.6.8 and 6.1.1.4'
O O 0.0106 0.0060 'International Tables Vol C Tables 4.2.6.8 and 6.1.1.4'
P P 0.1023 0.0942 'International Tables Vol C Tables 4.2.6.8 and 6.1.1.4'
S S 0.1246 0.1234 'International Tables Vol C Tables 4.2.6.8 and 6.1.1.4'

loop_
_geom_angle_atom_site_label_1
_geom_angle_atom_site_label_2
_geom_angle_atom_site_label_3
_geom_angle
_geom_angle_site_symmetry_1
_geom_angle_site_symmetry_3
_geom_angle_publ_flag
O1 P N3 134.63(8) . . ?
O1 P O3 108.84(7) . . ?
N3 P O3 116.34(8) . . ?
O1 P O2 92.31(6) . . ?
N3 P O2 93.94(7) . . ?
O3 P O2 86.98(6) . . ?
O1 P N1 85.88(7) . . ?
N3 P N1 93.07(7) . . ?
O3 P N1 85.97(6) . . ?
O2 P N1 171.72(7) . . ?
C12 S C6 100.61(9) . . ?
C27 O3 P 113.49(11) . . ?
C1 O1 P 133.01(11) . . ?
C23 N1 N2 114.81(14) . . ?
C23 N1 P 125.72(12) . . ?
N2 N1 P 113.15(11) . . ?
C23 O6 C24 117.97(16) . . ?
C27 N2 N1 106.01(14) . . ?
C17 O2 P 131.71(11) . . ?
C31 N3 P 133.22(13) . . ?
C27 O4 C28 116.88(14) . . ?
O5 C23 O6 124.68(18) . . ?
O5 C23 N1 126.24(18) . . ?
O6 C23 N1 108.99(15) . . ?
O2 C17 C12 120.08(16) . . ?
O2 C17 C16 119.33(16) . . ?
C12 C17 C16 120.47(16) . . ?
C5 C6 C1 119.93(18) . . ?
C5 C6 S 119.23(15) . . ?
C1 C6 S 120.78(14) . . ?
N2 C27 O4 128.28(16) . . ?
N2 C27 O3 120.97(16) . . ?
O4 C27 O3 110.74(15) . . ?
C6 C1 O1 120.16(16) . . ?
C6 C1 C2 121.61(17) . . ?
O1 C1 C2 117.89(16) . . ?
C13 C12 C17 120.22(18) . . ?
C13 C12 S 118.11(15) . . ?
C17 C12 S 121.66(14) . . ?
C15 C16 C17 116.25(17) . . ?
C15 C16 C18 121.07(17) . . ?
C17 C16 C18 122.67(16) . . ?
C14 C15 C16 124.11(19) . . ?
C3 C2 C1 115.46(18) . . ?
C3 C2 C7 121.06(18) . . ?
C1 C2 C7 123.47(17) . . ?
C14 C13 C12 120.66(19) . . ?
C15 C14 C13 118.21(18) . . ?
C15 C14 C22 121.0(2) . . ?
C13 C14 C22 120.7(2) . . ?
C4 C3 C2 124.2(2) . . ?
C4 C5 C6 120.74(19) . . ?
N3 C31 C33 107.99(18) . . ?
N3 C31 C32 110.84(19) . . ?
C33 C31 C32 111.8(2) . . ?
O4 C28 C30 108.97(17) . . ?
O4 C28 C29 105.41(16) . . ?
C30 C28 C29 113.06(18) . . ?
C10 C7 C9 106.9(2) . . ?
C10 C7 C8 107.3(2) . . ?
C9 C7 C8 110.42(19) . . ?
C10 C7 C2 111.43(18) . . ?
C9 C7 C2 111.77(18) . . ?
C8 C7 C2 108.92(18) . . ?
C21 C18 C16 110.66(18) . . ?
C21 C18 C19 108.0(2) . . ?
C16 C18 C19 111.91(18) . . ?
C21 C18 C20 110.30(19) . . ?
C16 C18 C20 109.46(18) . . ?
C19 C18 C20 106.4(2) . . ?
C5 C4 C3 118.03(19) . . ?
C5 C4 C11 121.3(2) . . ?
C3 C4 C11 120.7(2) . . ?
O6 C24 C25 105.8(2) . . ?
O6 C24 C26 108.6(2) . . ?
C25 C24 C26 113.3(3) . . ?

loop_
_geom_bond_atom_site_label_1
_geom_bond_atom_site_label_2
_geom_bond_distance
_geom_bond_site_symmetry_2
_geom_bond_publ_flag
P O1 1.6171(13) . ?
P N3 1.6190(15) . ?
P O3 1.6481(12) . ?
P O2 1.6803(12) . ?
P N1 1.8092(15) . ?
S C12 1.7705(19) . ?
S C6 1.776(2) . ?
O3 C27 1.358(2) . ?
O1 C1 1.391(2) . ?
N1 C23 1.373(2) . ?
N1 N2 1.416(2) . ?
O6 C23 1.344(2) . ?
O6 C24 1.448(2) . ?
N2 C27 1.263(2) . ?
O2 C17 1.379(2) . ?
N3 C31 1.477(2) . ?
O4 C27 1.322(2) . ?
O4 C28 1.472(2) . ?
C23 O5 1.199(2) . ?
C17 C12 1.400(3) . ?
C17 C16 1.410(3) . ?
C6 C5 1.388(3) . ?
C6 C1 1.389(3) . ?
C1 C2 1.403(3) . ?
C12 C13 1.388(3) . ?
C16 C15 1.397(3) . ?
C16 C18 1.533(3) . ?
C15 C14 1.378(3) . ?
C2 C3 1.398(3) . ?
C2 C7 1.538(3) . ?
C13 C14 1.379(3) . ?
C14 C22 1.512(3) . ?
C3 C4 1.386(3) . ?
C5 C4 1.372(3) . ?
C31 C33 1.500(3) . ?
C31 C32 1.501(3) . ?
C28 C30 1.488(3) . ?
C28 C29 1.502(3) . ?
C7 C10 1.535(3) . ?
C7 C9 1.535(3) . ?
C7 C8 1.535(3) . ?
C18 C21 1.530(3) . ?
C18 C19 1.535(3) . ?
C18 C20 1.539(3) . ?
C4 C11 1.514(3) . ?
C24 C25 1.494(4) . ?
C24 C26 1.498(4) . ?

loop_
_cod_related_entry_id
_cod_related_entry_database
_cod_related_entry_code
1 ChemSpider 21141781
